data_4030566
loop_
_publ_author_name
'Mandhapati, Appi Reddy'
'Kato, Takayuki'
'Matsushita, Takahiko'
'Ksebati, Bashar'
'Vasella, Andrea'
'B\"ottger, Erik C'
'Crich, David'

_publ_section_title
;
 Fluorine-decoupled carbon spectroscopy for the determination of
 configuration at fully substituted, trifluoromethyl- and
 perfluoroalkyl-bearing carbons: comparison with (19)f-(1)h heteronuclear
 overhauser effect spectroscopy.
;
_journal_issue 3
_journal_name_full 'The Journal of organic chemistry'
_journal_page_first 1754
_journal_page_last 1763
_journal_paper_doi 10.1021/jo502677a
_journal_volume 80
_journal_year 2015
_chemical_formula_sum 'C13 H15 F3 O1.25'
_chemical_formula_weight 248.25
_chemical_name_systematic
;
 ?
;
_space_group_crystal_system triclinic
_space_group_IT_number 2
_space_group_name_Hall '-P 1'
_space_group_name_H-M_alt 'P -1'
_symmetry_space_group_name_Hall '-P 1'
_symmetry_space_group_name_H-M 'P -1'
_atom_sites_solution_hydrogens geom
_audit_creation_method SHELXL-2013
_cell_angle_alpha 100.759(7)
_cell_angle_beta 99.800(7)
_cell_angle_gamma 91.703(8)
_cell_formula_units_Z 4
_cell_length_a 9.3527(15)
_cell_length_b 10.9033(16)
_cell_length_c 11.9661(18)
_cell_measurement_temperature 100(2)
_cell_volume 1178.9(3)
_computing_structure_refinement 'SHELXL-2013 (Sheldrick, 2013)'
_diffrn_ambient_temperature 100(2)
_diffrn_measured_fraction_theta_full 0.921
_diffrn_measured_fraction_theta_max 0.965
_diffrn_radiation_type MoK\a
_diffrn_radiation_wavelength 0.71073
_diffrn_reflns_av_R_equivalents 0.0713
_diffrn_reflns_av_unetI/netI 0.0946
_diffrn_reflns_Laue_measured_fraction_full 0.921
_diffrn_reflns_Laue_measured_fraction_max 0.965
_diffrn_reflns_limit_h_max 10
_diffrn_reflns_limit_h_min -9
_diffrn_reflns_limit_k_max 12
_diffrn_reflns_limit_k_min -12
_diffrn_reflns_limit_l_max 13
_diffrn_reflns_limit_l_min -14
_diffrn_reflns_number 15010
_diffrn_reflns_point_group_measured_fraction_full 0.921
_diffrn_reflns_point_group_measured_fraction_max 0.965
_diffrn_reflns_theta_full 25.242
_diffrn_reflns_theta_max 24.861
_diffrn_reflns_theta_min 1.761
_exptl_absorpt_coefficient_mu 0.120
_exptl_crystal_density_diffrn 1.399
_exptl_crystal_F_000 520
_refine_diff_density_max 0.276
_refine_diff_density_min -0.342
_refine_diff_density_rms 0.068
_refine_ls_extinction_method none
_refine_ls_goodness_of_fit_ref 0.918
_refine_ls_hydrogen_treatment constr
_refine_ls_matrix_type full
_refine_ls_number_parameters 318
_refine_ls_number_reflns 3938
_refine_ls_number_restraints 0
_refine_ls_restrained_S_all 0.918
_refine_ls_R_factor_all 0.1238
_refine_ls_R_factor_gt 0.0619
_refine_ls_shift/su_max 0.000
_refine_ls_shift/su_mean 0.000
_refine_ls_structure_factor_coef Fsqd
_refine_ls_weighting_details
;
 w=1/[\s^2^(Fo^2^)+(0.0817P)^2^+3.2419P]
 where P=(Fo^2^+2Fc^2^)/3
;
_refine_ls_weighting_scheme calc
_refine_ls_wR_factor_gt 0.1534
_refine_ls_wR_factor_ref 0.1846
_reflns_Friedel_coverage 0.000
_reflns_number_gt 2390
_reflns_number_total 3938
_reflns_threshold_expression 'I > 2\s(I)'
_cod_data_source_file jo502677a_si_001.cif
_cod_data_source_block ar350111pc_p1bar_m
_cod_depositor_comments 'Adding full bibliography for 4030566.cif.'
_cod_database_code 4030566
_shelx_space_group_comment
;
The symmetry employed for this shelxl refinement is uniquely defined
by the following loop, which should always be used as a source of
symmetry information in preference to the above space-group names.
They are only intended as comments.
;
_shelxl_version_number 2013-2

loop_
_space_group_symop_operation_xyz
'x, y, z'
'-x, -y, -z'

loop_
_atom_site_label
_atom_site_type_symbol
_atom_site_fract_x
_atom_site_fract_y
_atom_site_fract_z
_atom_site_U_iso_or_equiv
_atom_site_adp_type
_atom_site_occupancy
_atom_site_site_symmetry_order
_atom_site_calc_flag
_atom_site_refinement_flags_posn
_atom_site_refinement_flags_adp
_atom_site_refinement_flags_occupancy
F1 F 0.9366(3) 0.0697(2) 0.1568(2) 0.0276(6) Uani 1 1 d . . .
F2 F 0.7919(3) 0.0804(2) -0.0012(2) 0.0290(6) Uani 1 1 d . . .
F3 F 1.0076(3) 0.1700(2) 0.0351(2) 0.0280(6) Uani 1 1 d . . .
F4 F 0.2847(3) 0.1237(2) 0.7846(2) 0.0320(7) Uani 1 1 d . . .
F5 F 0.4380(3) 0.1250(2) 0.9406(2) 0.0348(7) Uani 1 1 d . . .
F6 F 0.2577(3) 0.2430(3) 0.9435(2) 0.0362(7) Uani 1 1 d . . .
O1 O 0.7974(3) 0.3362(3) 0.0518(2) 0.0224(7) Uani 1 1 d . . .
H1O1 H 0.8689 0.3833 0.0490 0.034 Uiso 1 1 calc R U .
O2 O 0.5143(3) 0.3742(3) 0.9661(2) 0.0276(8) Uani 1 1 d . . .
H1O2 H 0.5989 0.3517 0.9841 0.041 Uiso 1 1 calc R U .
C1 C 0.3576(5) 0.1995(4) 0.8806(4) 0.0203(10) Uani 1 1 d . . .
C2 C 0.8732(4) 0.3502(4) 0.6135(4) 0.0197(10) Uani 1 1 d . . .
H2 H 0.8549 0.4332 0.6040 0.024 Uiso 1 1 calc R U .
C3 C 0.9087(5) 0.3254(4) 0.7240(4) 0.0211(10) Uani 1 1 d . . .
H3 H 0.9158 0.3912 0.7895 0.025 Uiso 1 1 calc R U .
C4 C 0.3186(5) 0.1942(4) 0.2287(4) 0.0238(11) Uani 1 1 d . . .
H4 H 0.2944 0.1717 0.1468 0.029 Uiso 1 1 calc R U .
C5 C 0.5191(5) 0.2020(4) 0.6597(3) 0.0179(10) Uani 1 1 d . . .
H5A H 0.6048 0.1795 0.6236 0.021 Uiso 1 1 calc R U .
H5B H 0.4547 0.1254 0.6487 0.021 Uiso 1 1 calc R U .
C6 C 0.3629(5) 0.1352(4) 0.4153(4) 0.0196(10) Uani 1 1 d . . .
H6 H 0.3673 0.0714 0.4598 0.023 Uiso 1 1 calc R U .
C7 C 0.4374(4) 0.2992(4) 0.6010(3) 0.0167(9) Uani 1 1 d . . .
H7 H 0.5053 0.3753 0.6157 0.020 Uiso 1 1 calc R U .
C8 C 0.9340(5) 0.2038(4) 0.7385(4) 0.0225(10) Uani 1 1 d . . .
H8 H 0.9579 0.1859 0.8140 0.027 Uiso 1 1 calc R U .
C9 C 0.3552(5) 0.3895(4) 0.7888(3) 0.0198(10) Uani 1 1 d . . .
H9A H 0.4104 0.4708 0.7988 0.024 Uiso 1 1 calc R U .
H9B H 0.2675 0.4053 0.8242 0.024 Uiso 1 1 calc R U .
C10 C 0.8935(5) 0.1469(4) 0.0841(3) 0.0187(10) Uani 1 1 d . . .
C11 C 0.9775(5) 0.3012(4) 0.3519(4) 0.0205(10) Uani 1 1 d . . .
H11A H 1.0463 0.3618 0.4096 0.025 Uiso 1 1 calc R U .
H11B H 1.0216 0.2193 0.3421 0.025 Uiso 1 1 calc R U .
C12 C 0.9525(5) 0.3454(4) 0.2362(3) 0.0182(10) Uani 1 1 d . . .
H12A H 0.9249 0.4332 0.2500 0.022 Uiso 1 1 calc R U .
H12B H 1.0454 0.3443 0.2070 0.022 Uiso 1 1 calc R U .
C13 C 0.6994(4) 0.2408(4) 0.1913(3) 0.0171(9) Uani 1 1 d . . .
H13A H 0.6457 0.3178 0.2011 0.021 Uiso 1 1 calc R U .
H13B H 0.6359 0.1760 0.1337 0.021 Uiso 1 1 calc R U .
C14 C 0.3246(5) 0.1033(4) 0.2954(4) 0.0229(10) Uani 1 1 d . . .
H14 H 0.3025 0.0180 0.2591 0.028 Uiso 1 1 calc R U .
C15 C 0.3947(4) 0.2589(4) 0.4704(3) 0.0160(9) Uani 1 1 d . . .
C16 C 0.8639(4) 0.2562(4) 0.5164(3) 0.0148(9) Uani 1 1 d . . .
C17 C 0.3066(5) 0.3376(4) 0.6588(3) 0.0192(10) Uani 1 1 d . . .
H17A H 0.2373 0.2640 0.6475 0.023 Uiso 1 1 calc R U .
H17B H 0.2560 0.4021 0.6217 0.023 Uiso 1 1 calc R U .
C18 C 0.5687(5) 0.2538(4) 0.7893(3) 0.0202(10) Uani 1 1 d . . .
H18A H 0.6133 0.1864 0.8258 0.024 Uiso 1 1 calc R U .
H18B H 0.6450 0.3217 0.7989 0.024 Uiso 1 1 calc R U .
O3 O 0.9512(7) 0.5434(6) 0.9933(5) 0.0281(15) Uani 0.5 1 d . . P
C19 C 0.3484(5) 0.3193(4) 0.2827(4) 0.0251(11) Uani 1 1 d . . .
H19 H 0.3432 0.3828 0.2378 0.030 Uiso 1 1 calc R U .
C20 C 0.8890(5) 0.1347(4) 0.5322(4) 0.0183(10) Uani 1 1 d . . .
H20 H 0.8820 0.0688 0.4668 0.022 Uiso 1 1 calc R U .
C21 C 0.7273(4) 0.1967(4) 0.3068(3) 0.0169(9) Uani 1 1 d . . .
H21A H 0.6344 0.1895 0.3350 0.020 Uiso 1 1 calc R U .
H21B H 0.7670 0.1130 0.2957 0.020 Uiso 1 1 calc R U .
C22 C 0.9241(5) 0.1092(4) 0.6424(4) 0.0220(10) Uani 1 1 d . . .
H22 H 0.9416 0.0261 0.6520 0.026 Uiso 1 1 calc R U .
C23 C 0.8346(4) 0.2886(4) 0.3966(3) 0.0162(9) Uani 1 1 d . . .
H23 H 0.7922 0.3722 0.4044 0.019 Uiso 1 1 calc R U .
C24 C 0.4486(4) 0.3045(4) 0.8537(3) 0.0172(10) Uani 1 1 d . . .
C25 C 0.3857(5) 0.3507(4) 0.4023(4) 0.0225(10) Uani 1 1 d . . .
H25 H 0.4054 0.4362 0.4387 0.027 Uiso 1 1 calc R U .
C26 C 0.8359(4) 0.2677(4) 0.1426(3) 0.0159(9) Uani 1 1 d . . .

loop_
_atom_site_aniso_label
_atom_site_aniso_U_11
_atom_site_aniso_U_22
_atom_site_aniso_U_33
_atom_site_aniso_U_23
_atom_site_aniso_U_13
_atom_site_aniso_U_12
F1 0.0354(17) 0.0281(14) 0.0237(14) 0.0105(12) 0.0094(12) 0.0150(12)
F2 0.0327(16) 0.0256(14) 0.0240(14) -0.0051(11) 0.0031(12) 0.0017(12)
F3 0.0244(15) 0.0405(16) 0.0239(14) 0.0089(12) 0.0141(12) 0.0063(12)
F4 0.0359(17) 0.0321(15) 0.0258(15) 0.0066(12) 0.0008(12) -0.0142(12)
F5 0.0405(18) 0.0357(16) 0.0319(16) 0.0214(13) 0.0003(13) 0.0021(13)
F6 0.0247(16) 0.0627(19) 0.0266(15) 0.0142(14) 0.0135(12) 0.0009(14)
O1 0.0272(19) 0.0241(17) 0.0175(16) 0.0111(13) 0.0014(13) -0.0015(13)
O2 0.0195(18) 0.0403(19) 0.0169(16) -0.0028(14) -0.0035(13) -0.0021(15)
C1 0.019(3) 0.027(2) 0.015(2) 0.004(2) 0.0033(19) -0.002(2)
C2 0.015(2) 0.021(2) 0.023(3) 0.004(2) 0.0033(19) -0.0025(18)
C3 0.016(2) 0.030(3) 0.017(2) -0.0026(19) 0.0082(19) -0.0070(19)
C4 0.016(3) 0.042(3) 0.013(2) 0.006(2) 0.0013(18) 0.004(2)
C5 0.016(2) 0.023(2) 0.015(2) 0.0029(18) 0.0040(18) 0.0091(18)
C6 0.020(3) 0.019(2) 0.021(2) 0.0069(19) 0.0051(19) -0.0014(18)
C7 0.016(2) 0.015(2) 0.020(2) 0.0063(18) 0.0033(18) -0.0031(17)
C8 0.015(2) 0.037(3) 0.018(2) 0.009(2) 0.0046(18) 0.000(2)
C9 0.024(3) 0.015(2) 0.020(2) -0.0003(18) 0.0029(19) 0.0103(19)
C10 0.021(3) 0.023(2) 0.012(2) 0.0045(19) 0.0015(19) 0.0022(19)
C11 0.017(2) 0.022(2) 0.020(2) 0.0033(19) -0.0021(19) -0.0050(18)
C12 0.018(2) 0.021(2) 0.015(2) 0.0080(18) -0.0001(18) -0.0065(18)
C13 0.014(2) 0.018(2) 0.018(2) 0.0022(18) 0.0011(18) 0.0024(18)
C14 0.019(3) 0.029(3) 0.018(2) 0.000(2) 0.0033(19) -0.001(2)
C15 0.009(2) 0.024(2) 0.016(2) 0.0036(19) 0.0033(17) 0.0013(17)
C16 0.009(2) 0.020(2) 0.015(2) 0.0053(18) 0.0000(17) 0.0025(17)
C17 0.019(2) 0.019(2) 0.020(2) 0.0064(18) 0.0017(19) 0.0067(18)
C18 0.015(2) 0.025(2) 0.018(2) 0.0021(19) -0.0008(18) 0.0081(19)
O3 0.028(4) 0.034(4) 0.023(3) 0.006(3) 0.006(3) -0.002(3)
C19 0.018(3) 0.035(3) 0.027(3) 0.018(2) 0.006(2) -0.004(2)
C20 0.016(2) 0.022(2) 0.018(2) 0.0058(19) 0.0046(18) 0.0030(18)
C21 0.012(2) 0.019(2) 0.021(2) 0.0058(18) 0.0034(18) 0.0005(18)
C22 0.018(3) 0.026(2) 0.028(3) 0.014(2) 0.010(2) 0.0086(19)
C23 0.017(2) 0.015(2) 0.018(2) 0.0041(18) 0.0058(18) 0.0014(18)
C24 0.018(2) 0.021(2) 0.011(2) 0.0012(18) 0.0005(18) 0.0047(18)
C25 0.020(3) 0.023(2) 0.024(3) 0.009(2) -0.0017(19) -0.0052(19)
C26 0.016(2) 0.018(2) 0.015(2) 0.0091(18) 0.0014(18) 0.0001(18)

loop_
_atom_type_symbol
_atom_type_description
_atom_type_scat_dispersion_real
_atom_type_scat_dispersion_imag
_atom_type_scat_source
C C 0.0033 0.0016 'International Tables Vol C Tables 4.2.6.8 and 6.1.1.4'
H H 0.0000 0.0000 'International Tables Vol C Tables 4.2.6.8 and 6.1.1.4'
O O 0.0106 0.0060 'International Tables Vol C Tables 4.2.6.8 and 6.1.1.4'
F F 0.0171 0.0103 'International Tables Vol C Tables 4.2.6.8 and 6.1.1.4'

loop_
_geom_angle_atom_site_label_1
_geom_angle_atom_site_label_2
_geom_angle_atom_site_label_3
_geom_angle
C26 O1 H1O1 109.5
C24 O2 H1O2 109.5
F6 C1 F4 106.4(3)
F6 C1 F5 106.5(3)
F4 C1 F5 105.9(3)
F6 C1 C24 112.2(4)
F4 C1 C24 112.7(3)
F5 C1 C24 112.7(3)
C3 C2 C16 121.3(4)
C3 C2 H2 119.4
C16 C2 H2 119.4
C2 C3 C8 119.7(4)
C2 C3 H3 120.1
C8 C3 H3 120.1
C14 C4 C19 119.3(4)
C14 C4 H4 120.3
C19 C4 H4 120.3
C7 C5 C18 110.6(3)
C7 C5 H5A 109.5
C18 C5 H5A 109.5
C7 C5 H5B 109.5
C18 C5 H5B 109.5
H5A C5 H5B 108.1
C15 C6 C14 120.8(4)
C15 C6 H6 119.6
C14 C6 H6 119.6
C15 C7 C5 113.8(3)
C15 C7 C17 112.3(3)
C5 C7 C17 109.9(3)
C15 C7 H7 106.8
C5 C7 H7 106.8
C17 C7 H7 106.8
C22 C8 C3 119.5(4)
C22 C8 H8 120.3
C3 C8 H8 120.3
C24 C9 C17 114.6(3)
C24 C9 H9A 108.6
C17 C9 H9A 108.6
C24 C9 H9B 108.6
C17 C9 H9B 108.6
H9A C9 H9B 107.6
F3 C10 F1 106.8(3)
F3 C10 F2 106.3(3)
F1 C10 F2 106.3(3)
F3 C10 C26 111.8(3)
F1 C10 C26 113.5(3)
F2 C10 C26 111.8(3)
C12 C11 C23 111.3(3)
C12 C11 H11A 109.4
C23 C11 H11A 109.4
C12 C11 H11B 109.4
C23 C11 H11B 109.4
H11A C11 H11B 108.0
C26 C12 C11 114.9(3)
C26 C12 H12A 108.5
C11 C12 H12A 108.5
C26 C12 H12B 108.5
C11 C12 H12B 108.5
H12A C12 H12B 107.5
C21 C13 C26 115.2(3)
C21 C13 H13A 108.5
C26 C13 H13A 108.5
C21 C13 H13B 108.5
C26 C13 H13B 108.5
H13A C13 H13B 107.5
C4 C14 C6 120.7(4)
C4 C14 H14 119.7
C6 C14 H14 119.7
C6 C15 C25 118.1(4)
C6 C15 C7 123.1(4)
C25 C15 C7 118.8(4)
C2 C16 C20 118.4(4)
C2 C16 C23 119.7(3)
C20 C16 C23 121.8(4)
C7 C17 C9 111.1(3)
C7 C17 H17A 109.4
C9 C17 H17A 109.4
C7 C17 H17B 109.4
C9 C17 H17B 109.4
H17A C17 H17B 108.0
C24 C18 C5 115.0(3)
C24 C18 H18A 108.5
C5 C18 H18A 108.5
C24 C18 H18B 108.5
C5 C18 H18B 108.5
H18A C18 H18B 107.5
C25 C19 C4 119.7(4)
C25 C19 H19 120.1
C4 C19 H19 120.1
C22 C20 C16 120.6(4)
C22 C20 H20 119.7
C16 C20 H20 119.7
C23 C21 C13 110.7(3)
C23 C21 H21A 109.5
C13 C21 H21A 109.5
C23 C21 H21B 109.5
C13 C21 H21B 109.5
H21A C21 H21B 108.1
C8 C22 C20 120.5(4)
C8 C22 H22 119.7
C20 C22 H22 119.7
C16 C23 C21 114.7(3)
C16 C23 C11 110.3(3)
C21 C23 C11 109.5(3)
C16 C23 H23 107.4
C21 C23 H23 107.4
C11 C23 H23 107.4
O2 C24 C1 103.7(3)
O2 C24 C9 109.1(3)
C1 C24 C9 111.8(4)
O2 C24 C18 108.9(3)
C1 C24 C18 111.5(3)
C9 C24 C18 111.6(3)
C19 C25 C15 121.3(4)
C19 C25 H25 119.4
C15 C25 H25 119.4
O1 C26 C12 108.8(3)
O1 C26 C10 104.7(3)
C12 C26 C10 111.8(3)
O1 C26 C13 108.8(3)
C12 C26 C13 111.1(3)
C10 C26 C13 111.3(3)

loop_
_geom_bond_atom_site_label_1
_geom_bond_atom_site_label_2
_geom_bond_distance
_geom_bond_site_symmetry_2
F1 C10 1.342(5) .
F2 C10 1.350(5) .
F3 C10 1.342(5) .
F4 C1 1.346(5) .
F5 C1 1.346(5) .
F6 C1 1.340(5) .
O1 C26 1.432(5) .
O1 H1O1 0.8400 .
O2 C24 1.440(5) .
O2 H1O2 0.8400 .
C1 C24 1.520(6) .
C2 C3 1.386(6) .
C2 C16 1.386(6) .
C2 H2 0.9500 .
C3 C8 1.391(6) .
C3 H3 0.9500 .
C4 C14 1.381(6) .
C4 C19 1.394(6) .
C4 H4 0.9500 .
C5 C7 1.530(6) .
C5 C18 1.533(5) .
C5 H5A 0.9900 .
C5 H5B 0.9900 .
C6 C15 1.386(6) .
C6 C14 1.392(6) .
C6 H6 0.9500 .
C7 C15 1.521(6) .
C7 C17 1.536(6) .
C7 H7 1.0000 .
C8 C22 1.382(6) .
C8 H8 0.9500 .
C9 C24 1.520(6) .
C9 C17 1.538(6) .
C9 H9A 0.9900 .
C9 H9B 0.9900 .
C10 C26 1.531(6) .
C11 C12 1.533(5) .
C11 C23 1.533(6) .
C11 H11A 0.9900 .
C11 H11B 0.9900 .
C12 C26 1.529(5) .
C12 H12A 0.9900 .
C12 H12B 0.9900 .
C13 C21 1.530(5) .
C13 C26 1.532(6) .
C13 H13A 0.9900 .
C13 H13B 0.9900 .
C14 H14 0.9500 .
C15 C25 1.400(6) .
C16 C20 1.393(6) .
C16 C23 1.522(5) .
C17 H17A 0.9900 .
C17 H17B 0.9900 .
C18 C24 1.527(6) .
C18 H18A 0.9900 .
C18 H18B 0.9900 .
O3 O3 1.346(12) 2_767
C19 C25 1.389(6) .
C19 H19 0.9500 .
C20 C22 1.385(6) .
C20 H20 0.9500 .
C21 C23 1.529(6) .
C21 H21A 0.9900 .
C21 H21B 0.9900 .
C22 H22 0.9500 .
C23 H23 1.0000 .
C25 H25 0.9500 .
